data_2211009
loop_
_publ_author_name
'M. Periasamy'
'N. Subbulakshmi'
'J. Suresh'
'A. Ponnuswamy'
'S. Natarajan'

_publ_section_title
;
 2-Hydroxy-2-(2-methylphenyl)cyclohexyl acetate
;
_journal_coeditor_code GG2013
_journal_issue 11
_journal_name_full 'Acta Crystallographica Section E'
_journal_page_first o4966
_journal_page_last o4968
_journal_paper_doi 10.1107/S1600536806041134
_journal_volume 62
_journal_year 2006
_chemical_formula_moiety 'C15 H20 O3'
_chemical_formula_sum 'C15 H20 O3'
_chemical_formula_weight 248.31
_chemical_name_systematic
;
 Configurational and Conformational assignment in
 1-Acetoxy-2-hydroxy-2-(2-methylphenyl)cyclohexane
;
_space_group_IT_number 2
_symmetry_cell_setting triclinic
_symmetry_space_group_name_Hall '-P 1'
_symmetry_space_group_name_H-M 'P -1'
_atom_sites_solution_hydrogens geom
_atom_sites_solution_primary direct
_atom_sites_solution_secondary difmap
_audit_creation_method SHELXL-97
_cell_angle_alpha 95.62(2)
_cell_angle_beta 92.770(10)
_cell_angle_gamma 110.94(3)
_cell_formula_units_Z 2
_cell_length_a 5.9860(10)
_cell_length_b 7.656(3)
_cell_length_c 15.5520(10)
_cell_measurement_reflns_used 25
_cell_measurement_temperature 293(2)
_cell_measurement_theta_max 25
_cell_measurement_theta_min 2.6
_cell_volume 659.8(3)
_computing_cell_refinement 'CAD-4 EXPRESS'
_computing_data_collection 'CAD-4 EXPRESS (Enraf--Nonius, 1989)'
_computing_data_reduction 'XCAD4 (Harms & Wocadlo, 1996)'
_computing_molecular_graphics 'PLATON (Spek, 2003)'
_computing_publication_material SHELXL97
_computing_structure_refinement 'SHELXL97 (Sheldrick, 1997)'
_computing_structure_solution 'SHELXS97 (Sheldrick, 1997)'
_diffrn_ambient_temperature 293(2)
_diffrn_measured_fraction_theta_full 0.999
_diffrn_measured_fraction_theta_max 0.999
_diffrn_measurement_device_type 'Nonius MACH3'
_diffrn_measurement_method \w
_diffrn_radiation_monochromator graphite
_diffrn_radiation_source 'fine-focus sealed tube'
_diffrn_radiation_type MoK\a
_diffrn_radiation_wavelength 0.71073
_diffrn_reflns_av_R_equivalents 0.0131
_diffrn_reflns_av_sigmaI/netI 0.0190
_diffrn_reflns_limit_h_max 7
_diffrn_reflns_limit_h_min 0
_diffrn_reflns_limit_k_max 8
_diffrn_reflns_limit_k_min -9
_diffrn_reflns_limit_l_max 18
_diffrn_reflns_limit_l_min -18
_diffrn_reflns_number 2564
_diffrn_reflns_theta_full 25
_diffrn_reflns_theta_max 24.97
_diffrn_reflns_theta_min 2.64
_diffrn_standards_decay_% 0
_diffrn_standards_interval_time 60
_diffrn_standards_number 3
_exptl_absorpt_coefficient_mu 0.086
_exptl_absorpt_correction_T_max 0.990
_exptl_absorpt_correction_T_min 0.986
_exptl_absorpt_correction_type psi-scan
_exptl_absorpt_process_details '(North <i>et al.</i>,  1968)'
_exptl_crystal_colour colourless
_exptl_crystal_density_diffrn 1.250
_exptl_crystal_density_method 'not measured'
_exptl_crystal_description block
_exptl_crystal_F_000 268
_exptl_crystal_size_max 0.28
_exptl_crystal_size_mid 0.14
_exptl_crystal_size_min 0.12
_refine_diff_density_max 0.299
_refine_diff_density_min -0.192
_refine_ls_extinction_coef 0
_refine_ls_extinction_method none
_refine_ls_goodness_of_fit_ref 1.042
_refine_ls_hydrogen_treatment constr
_refine_ls_matrix_type full
_refine_ls_number_parameters 166
_refine_ls_number_reflns 2320
_refine_ls_number_restraints 0
_refine_ls_restrained_S_all 1.042
_refine_ls_R_factor_all 0.0561
_refine_ls_R_factor_gt 0.0408
_refine_ls_shift/su_max <0.001
_refine_ls_shift/su_mean 0.000
_refine_ls_structure_factor_coef Fsqd
_refine_ls_weighting_details 'calc w=1/[\s^2^(Fo^2^)+(0.0574P)^2^+0.1816P] where P=(Fo^2^+2Fc^2^)/3'
_refine_ls_weighting_scheme calc
_refine_ls_wR_factor_gt 0.1046
_refine_ls_wR_factor_ref 0.1148
_reflns_number_gt 1827
_reflns_number_total 2320
_reflns_threshold_expression I>2sigma(I)
_cod_data_source_file gg2013.cif
_cod_data_source_block I
_cod_database_code 2211009
_cod_database_fobs_code 2211009

loop_
_symmetry_equiv_pos_as_xyz
'x, y, z'
'-x, -y, -z'

loop_
_atom_site_type_symbol
_atom_site_label
_atom_site_fract_x
_atom_site_fract_y
_atom_site_fract_z
_atom_site_U_iso_or_equiv
_atom_site_adp_type
_atom_site_calc_flag
_atom_site_refinement_flags
_atom_site_occupancy
O O2 0.3544(2) 0.51464(16) 0.36674(7) 0.0408(3) Uani d . 1
O O1 0.77865(19) 0.70890(16) 0.28992(7) 0.0415(3) Uani d . 1
H H1 0.7813 0.6168 0.3122 0.062 Uiso calc R 1
O O3 -0.0369(2) 0.45550(18) 0.38075(9) 0.0532(4) Uani d . 1
C C2 0.5463(3) 0.6662(2) 0.24562(10) 0.0338(4) Uani d . 1
C C3 0.5628(3) 0.8329(2) 0.19473(10) 0.0380(4) Uani d . 1
H H3A 0.6766 0.8413 0.1515 0.046 Uiso calc R 1
H H3B 0.4072 0.8085 0.1644 0.046 Uiso calc R 1
C C21 0.4748(3) 0.4842(2) 0.18167(10) 0.0341(4) Uani d . 1
C C1 0.3669(3) 0.6639(2) 0.31326(10) 0.0371(4) Uani d . 1
H H1A 0.2081 0.6371 0.2834 0.044 Uiso calc R 1
C C26 0.6302(3) 0.4585(2) 0.12035(10) 0.0377(4) Uani d . 1
C C7 0.1426(3) 0.4251(2) 0.39751(10) 0.0393(4) Uani d . 1
C C22 0.2497(3) 0.3419(2) 0.18048(11) 0.0417(4) Uani d . 1
H H22 0.1445 0.3573 0.2200 0.050 Uiso calc R 1
C C6 0.4412(3) 0.8495(2) 0.37276(12) 0.0491(4) Uani d . 1
H H6A 0.5924 0.8713 0.4058 0.059 Uiso calc R 1
H H6B 0.3210 0.8417 0.4134 0.059 Uiso calc R 1
C C4 0.6405(3) 1.0215(2) 0.25233(12) 0.0470(4) Uani d . 1
H H4A 0.8008 1.0513 0.2799 0.056 Uiso calc R 1
H H4B 0.6452 1.1202 0.2170 0.056 Uiso calc R 1
C C23 0.1774(3) 0.1784(2) 0.12242(12) 0.0512(5) Uani d . 1
H H23 0.0262 0.0861 0.1234 0.061 Uiso calc R 1
C C8 0.1585(4) 0.2818(3) 0.45364(12) 0.0563(5) Uani d . 1
H H8A 0.0012 0.2109 0.4692 0.084 Uiso calc R 1
H H8B 0.2621 0.3442 0.5052 0.084 Uiso calc R 1
H H8C 0.2223 0.1982 0.4226 0.084 Uiso calc R 1
C C25 0.5520(3) 0.2926(3) 0.06249(12) 0.0492(4) Uani d . 1
H H25 0.6537 0.2756 0.0218 0.059 Uiso calc R 1
C C24 0.3301(4) 0.1537(3) 0.06351(12) 0.0547(5) Uani d . 1
H H24 0.2841 0.0441 0.0247 0.066 Uiso calc R 1
C C27 0.8767(3) 0.5992(3) 0.10943(12) 0.0483(4) Uani d . 1
H H27A 0.9829 0.5334 0.0961 0.072 Uiso calc R 1
H H27B 0.9384 0.6831 0.1623 0.072 Uiso calc R 1
H H27C 0.8654 0.6704 0.0630 0.072 Uiso calc R 1
C C5 0.4685(4) 1.0141(2) 0.32095(13) 0.0533(5) Uani d . 1
H H5A 0.3130 1.0003 0.2936 0.064 Uiso calc R 1
H H5B 0.5277 1.1312 0.3598 0.064 Uiso calc R 1

loop_
_atom_site_aniso_label
_atom_site_aniso_U_11
_atom_site_aniso_U_22
_atom_site_aniso_U_33
_atom_site_aniso_U_12
_atom_site_aniso_U_13
_atom_site_aniso_U_23
O2 0.0419(6) 0.0453(7) 0.0398(6) 0.0184(5) 0.0091(5) 0.0144(5)
O1 0.0338(6) 0.0444(7) 0.0452(7) 0.0130(5) -0.0021(5) 0.0074(5)
O3 0.0437(7) 0.0552(8) 0.0649(8) 0.0188(6) 0.0140(6) 0.0193(6)
C2 0.0298(8) 0.0334(8) 0.0378(8) 0.0106(6) 0.0024(6) 0.0070(6)
C3 0.0370(8) 0.0350(8) 0.0410(9) 0.0109(7) 0.0036(7) 0.0090(7)
C21 0.0359(8) 0.0327(8) 0.0346(8) 0.0125(6) 0.0024(6) 0.0090(6)
C1 0.0378(9) 0.0360(9) 0.0394(8) 0.0143(7) 0.0050(7) 0.0100(7)
C26 0.0419(9) 0.0391(9) 0.0368(8) 0.0193(7) 0.0036(7) 0.0095(7)
C7 0.0463(10) 0.0368(9) 0.0347(8) 0.0142(7) 0.0104(7) 0.0037(7)
C22 0.0416(9) 0.0384(9) 0.0415(9) 0.0093(7) 0.0063(7) 0.0071(7)
C6 0.0546(11) 0.0465(10) 0.0466(10) 0.0187(8) 0.0130(8) 0.0025(8)
C4 0.0504(10) 0.0327(9) 0.0556(11) 0.0119(7) 0.0048(8) 0.0080(8)
C23 0.0525(11) 0.0368(9) 0.0525(11) 0.0031(8) -0.0006(8) 0.0047(8)
C8 0.0707(13) 0.0565(12) 0.0498(11) 0.0276(10) 0.0203(9) 0.0195(9)
C25 0.0601(11) 0.0498(10) 0.0434(10) 0.0264(9) 0.0090(8) 0.0047(8)
C24 0.0712(13) 0.0397(10) 0.0480(10) 0.0177(9) -0.0027(9) -0.0050(8)
C27 0.0419(10) 0.0564(11) 0.0505(10) 0.0206(8) 0.0123(8) 0.0107(8)
C5 0.0604(12) 0.0365(9) 0.0646(12) 0.0201(8) 0.0110(9) 0.0018(8)

loop_
_atom_type_symbol
_atom_type_description
_atom_type_scat_dispersion_real
_atom_type_scat_dispersion_imag
_atom_type_scat_source
H H 0.0000 0.0000 'International Tables Vol C Tables 4.2.6.8 and 6.1.1.4'
C C 0.0033 0.0016 'International Tables Vol C Tables 4.2.6.8 and 6.1.1.4'
O O 0.0106 0.0060 'International Tables Vol C Tables 4.2.6.8 and 6.1.1.4'

loop_
_geom_angle_atom_site_label_1
_geom_angle_atom_site_label_2
_geom_angle_atom_site_label_3
_geom_angle
_geom_angle_publ_flag
C7 O2 C1 117.34(12) ?
C2 O1 H1 109.5 ?
O1 C2 C1 108.76(12) y
O1 C2 C21 110.85(12) y
C1 C2 C21 114.66(13) ?
O1 C2 C3 107.03(12) y
C1 C2 C3 105.89(12) ?
C21 C2 C3 109.27(12) ?
C4 C3 C2 113.27(13) ?
C4 C3 H3A 108.9 ?
C2 C3 H3A 108.9 ?
C4 C3 H3B 108.9 ?
C2 C3 H3B 108.9 ?
H3A C3 H3B 107.7 ?
C22 C21 C26 117.76(15) ?
C22 C21 C2 120.81(14) ?
C26 C21 C2 121.39(14) ?
O2 C1 C6 108.17(13) y
O2 C1 C2 108.23(12) y
C6 C1 C2 112.61(13) ?
O2 C1 H1A 109.3 ?
C6 C1 H1A 109.3 ?
C2 C1 H1A 109.3 ?
C25 C26 C21 118.63(15) ?
C25 C26 C27 115.83(15) y
C21 C26 C27 125.51(15) y
O3 C7 O2 123.94(15) ?
O3 C7 C8 124.54(16) ?
O2 C7 C8 111.52(15) ?
C23 C22 C21 122.31(16) ?
C23 C22 H22 118.8 ?
C21 C22 H22 118.8 ?
C1 C6 C5 111.22(15) ?
C1 C6 H6A 109.4 ?
C5 C6 H6A 109.4 ?
C1 C6 H6B 109.4 ?
C5 C6 H6B 109.4 ?
H6A C6 H6B 108.0 ?
C5 C4 C3 110.58(14) ?
C5 C4 H4A 109.5 ?
C3 C4 H4A 109.5 ?
C5 C4 H4B 109.5 ?
C3 C4 H4B 109.5 ?
H4A C4 H4B 108.1 ?
C24 C23 C22 119.61(17) ?
C24 C23 H23 120.2 ?
C22 C23 H23 120.2 ?
C7 C8 H8A 109.5 ?
C7 C8 H8B 109.5 ?
H8A C8 H8B 109.5 ?
C7 C8 H8C 109.5 ?
H8A C8 H8C 109.5 ?
H8B C8 H8C 109.5 ?
C24 C25 C26 122.34(17) ?
C24 C25 H25 118.8 ?
C26 C25 H25 118.8 ?
C23 C24 C25 119.34(17) ?
C23 C24 H24 120.3 ?
C25 C24 H24 120.3 ?
C26 C27 H27A 109.5 ?
C26 C27 H27B 109.5 ?
H27A C27 H27B 109.5 ?
C26 C27 H27C 109.5 ?
H27A C27 H27C 109.5 ?
H27B C27 H27C 109.5 ?
C4 C5 C6 110.81(15) ?
C4 C5 H5A 109.5 ?
C6 C5 H5A 109.5 ?
C4 C5 H5B 109.5 ?
C6 C5 H5B 109.5 ?
H5A C5 H5B 108.1 ?

loop_
_geom_bond_atom_site_label_1
_geom_bond_atom_site_label_2
_geom_bond_distance
_geom_bond_publ_flag
O2 C7 1.3448(19) y
O2 C1 1.4611(19) y
O1 C2 1.4331(18) y
O1 H1 0.8200 ?
O3 C7 1.200(2) ?
C2 C1 1.536(2) ?
C2 C21 1.541(2) ?
C2 C3 1.543(2) y
C3 C4 1.526(2) y
C3 H3A 0.9700 ?
C3 H3B 0.9700 ?
C21 C22 1.395(2) ?
C21 C26 1.412(2) ?
C1 C6 1.524(2) y
C1 H1A 0.9800 ?
C26 C25 1.397(2) ?
C26 C27 1.514(2) ?
C7 C8 1.493(2) ?
C22 C23 1.387(2) ?
C22 H22 0.9300 ?
C6 C5 1.526(3) y
C6 H6A 0.9700 ?
C6 H6B 0.9700 ?
C4 C5 1.510(3) ?
C4 H4A 0.9700 ?
C4 H4B 0.9700 ?
C23 C24 1.372(3) ?
C23 H23 0.9300 ?
C8 H8A 0.9600 ?
C8 H8B 0.9600 ?
C8 H8C 0.9600 ?
C25 C24 1.375(3) ?
C25 H25 0.9300 ?
C24 H24 0.9300 ?
C27 H27A 0.9600 ?
C27 H27B 0.9600 ?
C27 H27C 0.9600 ?
C5 H5A 0.9700 ?
C5 H5B 0.9700 ?

loop_
_geom_hbond_atom_site_label_D
_geom_hbond_atom_site_label_H
_geom_hbond_atom_site_label_A
_geom_hbond_site_symmetry_A
_geom_hbond_distance_DH
_geom_hbond_distance_HA
_geom_hbond_distance_DA
_geom_hbond_angle_DHA
O1 H1 O3 1_655 0.82 2.23 2.9826(19) 154

loop_
_geom_torsion_atom_site_label_1
_geom_torsion_atom_site_label_2
_geom_torsion_atom_site_label_3
_geom_torsion_atom_site_label_4
_geom_torsion
O1 C2 C3 C4 -58.11(17)
C1 C2 C3 C4 57.80(17)
C21 C2 C3 C4 -178.20(13)
O1 C2 C21 C22 131.30(15)
C1 C2 C21 C22 7.7(2)
C3 C2 C21 C22 -110.98(16)
O1 C2 C21 C26 -51.10(18)
C1 C2 C21 C26 -174.71(13)
C3 C2 C21 C26 66.62(17)
C7 O2 C1 C6 90.20(16)
C7 O2 C1 C2 -147.51(13)
O1 C2 C1 O2 -62.15(15)
C21 C2 C1 O2 62.57(16)
C3 C2 C1 O2 -176.88(12)
O1 C2 C1 C6 57.38(17)
C21 C2 C1 C6 -177.90(13)
C3 C2 C1 C6 -57.35(17)
C22 C21 C26 C25 -0.5(2)
C2 C21 C26 C25 -178.15(14)
C22 C21 C26 C27 177.70(15)
C2 C21 C26 C27 0.0(2)
C1 O2 C7 O3 3.1(2)
C1 O2 C7 C8 -177.80(14)
C26 C21 C22 C23 0.7(2)
C2 C21 C22 C23 178.41(15)
O2 C1 C6 C5 177.58(14)
C2 C1 C6 C5 58.02(19)
C2 C3 C4 C5 -58.28(19)
C21 C22 C23 C24 -0.2(3)
C21 C26 C25 C24 -0.3(3)
C27 C26 C25 C24 -178.67(17)
C22 C23 C24 C25 -0.6(3)
C26 C25 C24 C23 0.9(3)
C3 C4 C5 C6 54.4(2)
C1 C6 C5 C4 -54.8(2)
